data_4508240
loop_
_publ_author_name
'Wei, Wei'
'Li, Wanlong'
'Wang, Xingzhu'
'He, Jieya'

_publ_section_title
;
 A Designed Three-Dimensional Porous Hydrogen-Bonding Network Based on a
 Metal--Organic Polyhedron
;
_journal_issue 9
_journal_name_full 'Crystal Growth &amp; Design'
_journal_page_first 3843
_journal_paper_doi 10.1021/cg4009152
_journal_volume 13
_journal_year 2013
_chemical_formula_sum 'C426 H710 Cu24 N110 Na12 O266 S24'
_chemical_formula_weight 14199.32
_chemical_name_systematic
; 
 ? 
;
_space_group_IT_number 225
_symmetry_cell_setting cubic
_symmetry_space_group_name_Hall '-F 4 2 3'
_symmetry_space_group_name_H-M 'F m -3 m'
_atom_sites_solution_hydrogens geom
_atom_sites_solution_primary direct
_atom_sites_solution_secondary difmap
_audit_creation_method SHELXL-97
_cell_angle_alpha 90.00
_cell_angle_beta 90.00
_cell_angle_gamma 90.00
_cell_formula_units_Z 4
_cell_length_a 43.0209(2)
_cell_length_b 43.0209(2)
_cell_length_c 43.0209(2)
_cell_measurement_reflns_used 9718
_cell_measurement_temperature 173(2)
_cell_measurement_theta_max 56.79
_cell_measurement_theta_min 2.91
_cell_volume 79623.0(6)
_computing_cell_refinement 'SAINT (Bruker, 2004)'
_computing_data_collection 'APEX2 (Bruker, 2004)'
_computing_data_reduction 'SAINT (Bruker, 2004)'
_computing_molecular_graphics ORTEP-3
_computing_publication_material 'SHELXL-97 (Sheldrick, 1997)'
_computing_structure_refinement 'SHELXL-97 (Sheldrick, 1997)'
_computing_structure_solution 'SHELXL-97 (Sheldrick, 1990)'
_diffrn_ambient_temperature 173(2)
_diffrn_detector_area_resol_mean 14.6306
_diffrn_measured_fraction_theta_full 0.992
_diffrn_measured_fraction_theta_max 0.992
_diffrn_measurement_device_type 'Siemens SMART APEX II CCD'
_diffrn_measurement_method 'phi and omega scans'
_diffrn_radiation_monochromator graphite
_diffrn_radiation_source 'fine-focus sealed tube'
_diffrn_radiation_type CuK\a
_diffrn_radiation_wavelength 1.54178
_diffrn_reflns_av_R_equivalents 0.0489
_diffrn_reflns_av_sigmaI/netI 0.0171
_diffrn_reflns_limit_h_max 44
_diffrn_reflns_limit_h_min -44
_diffrn_reflns_limit_k_max 47
_diffrn_reflns_limit_k_min -32
_diffrn_reflns_limit_l_max 44
_diffrn_reflns_limit_l_min -45
_diffrn_reflns_number 45898
_diffrn_reflns_theta_full 57.58
_diffrn_reflns_theta_max 57.58
_diffrn_reflns_theta_min 1.78
_exptl_absorpt_coefficient_mu 2.024
_exptl_absorpt_correction_T_max 0.427
_exptl_absorpt_correction_T_min 0.341
_exptl_absorpt_correction_type multi-scan
_exptl_absorpt_process_details 'SADABS (Sheldrick, 1996)'
_exptl_crystal_colour blue
_exptl_crystal_density_diffrn 1.185
_exptl_crystal_density_method 'not measured'
_exptl_crystal_description block
_exptl_crystal_F_000 29504
_exptl_crystal_size_max 0.60
_exptl_crystal_size_mid 0.58
_exptl_crystal_size_min 0.42
_refine_diff_density_max 0.877
_refine_diff_density_min -0.628
_refine_diff_density_rms 0.074
_refine_ls_extinction_method none
_refine_ls_goodness_of_fit_ref 1.119
_refine_ls_hydrogen_treatment constr
_refine_ls_matrix_type full
_refine_ls_number_parameters 104
_refine_ls_number_reflns 2705
_refine_ls_number_restraints 207
_refine_ls_restrained_S_all 1.261
_refine_ls_R_factor_all 0.0870
_refine_ls_R_factor_gt 0.0800
_refine_ls_shift/su_max 0.000
_refine_ls_shift/su_mean 0.000
_refine_ls_structure_factor_coef Fsqd
_refine_ls_weighting_details 'calc w=1/[\s^2^(Fo^2^)+(0.2000P)^2^+0.0000P] where P=(Fo^2^+2Fc^2^)/3'
_refine_ls_weighting_scheme calc
_refine_ls_wR_factor_gt 0.2518
_refine_ls_wR_factor_ref 0.2644
_reflns_number_gt 2122
_reflns_number_total 2705
_reflns_threshold_expression >2sigma(I)
_cod_data_source_file cg4009152_si_002.cif
_cod_data_source_block compound1
_cod_depositor_comments
;
The following automatic conversions were performed:

'_symmetry_cell_setting' value 'Cubic' changed to 'cubic' according
to /home/saulius/struct/CIF-dictionaries/cif_core.dic dictionary
named 'cif_core.dic' version 2.4.2 from 2011-04-26.

Automatic conversion script
Id: cif_fix_values 1891 2012-01-12 08:04:46Z andrius 
;
_cod_original_sg_symbol_H-M Fm-3m
_cod_database_code 4508240

loop_
_symmetry_equiv_pos_as_xyz
'x, y, z'
'-y, x, z'
'-x, -y, z'
'y, -x, z'
'x, -z, y'
'x, -y, -z'
'x, z, -y'
'z, y, -x'
'-x, y, -z'
'-z, y, x'
'z, x, y'
'y, z, x'
'-y, -z, x'
'z, -x, -y'
'-y, z, -x'
'-z, -x, y'
'-z, x, -y'
'y, -z, -x'
'y, x, -z'
'-y, -x, -z'
'-x, z, y'
'-x, -z, -y'
'z, -y, x'
'-z, -y, -x'
'x, y+1/2, z+1/2'
'-y, x+1/2, z+1/2'
'-x, -y+1/2, z+1/2'
'y, -x+1/2, z+1/2'
'x, -z+1/2, y+1/2'
'x, -y+1/2, -z+1/2'
'x, z+1/2, -y+1/2'
'z, y+1/2, -x+1/2'
'-x, y+1/2, -z+1/2'
'-z, y+1/2, x+1/2'
'z, x+1/2, y+1/2'
'y, z+1/2, x+1/2'
'-y, -z+1/2, x+1/2'
'z, -x+1/2, -y+1/2'
'-y, z+1/2, -x+1/2'
'-z, -x+1/2, y+1/2'
'-z, x+1/2, -y+1/2'
'y, -z+1/2, -x+1/2'
'y, x+1/2, -z+1/2'
'-y, -x+1/2, -z+1/2'
'-x, z+1/2, y+1/2'
'-x, -z+1/2, -y+1/2'
'z, -y+1/2, x+1/2'
'-z, -y+1/2, -x+1/2'
'x+1/2, y, z+1/2'
'-y+1/2, x, z+1/2'
'-x+1/2, -y, z+1/2'
'y+1/2, -x, z+1/2'
'x+1/2, -z, y+1/2'
'x+1/2, -y, -z+1/2'
'x+1/2, z, -y+1/2'
'z+1/2, y, -x+1/2'
'-x+1/2, y, -z+1/2'
'-z+1/2, y, x+1/2'
'z+1/2, x, y+1/2'
'y+1/2, z, x+1/2'
'-y+1/2, -z, x+1/2'
'z+1/2, -x, -y+1/2'
'-y+1/2, z, -x+1/2'
'-z+1/2, -x, y+1/2'
'-z+1/2, x, -y+1/2'
'y+1/2, -z, -x+1/2'
'y+1/2, x, -z+1/2'
'-y+1/2, -x, -z+1/2'
'-x+1/2, z, y+1/2'
'-x+1/2, -z, -y+1/2'
'z+1/2, -y, x+1/2'
'-z+1/2, -y, -x+1/2'
'x+1/2, y+1/2, z'
'-y+1/2, x+1/2, z'
'-x+1/2, -y+1/2, z'
'y+1/2, -x+1/2, z'
'x+1/2, -z+1/2, y'
'x+1/2, -y+1/2, -z'
'x+1/2, z+1/2, -y'
'z+1/2, y+1/2, -x'
'-x+1/2, y+1/2, -z'
'-z+1/2, y+1/2, x'
'z+1/2, x+1/2, y'
'y+1/2, z+1/2, x'
'-y+1/2, -z+1/2, x'
'z+1/2, -x+1/2, -y'
'-y+1/2, z+1/2, -x'
'-z+1/2, -x+1/2, y'
'-z+1/2, x+1/2, -y'
'y+1/2, -z+1/2, -x'
'y+1/2, x+1/2, -z'
'-y+1/2, -x+1/2, -z'
'-x+1/2, z+1/2, y'
'-x+1/2, -z+1/2, -y'
'z+1/2, -y+1/2, x'
'-z+1/2, -y+1/2, -x'
'-x, -y, -z'
'y, -x, -z'
'x, y, -z'
'-y, x, -z'
'-x, z, -y'
'-x, y, z'
'-x, -z, y'
'-z, -y, x'
'x, -y, z'
'z, -y, -x'
'-z, -x, -y'
'-y, -z, -x'
'y, z, -x'
'-z, x, y'
'y, -z, x'
'z, x, -y'
'z, -x, y'
'-y, z, x'
'-y, -x, z'
'y, x, z'
'x, -z, -y'
'x, z, y'
'-z, y, -x'
'z, y, x'
'-x, -y+1/2, -z+1/2'
'y, -x+1/2, -z+1/2'
'x, y+1/2, -z+1/2'
'-y, x+1/2, -z+1/2'
'-x, z+1/2, -y+1/2'
'-x, y+1/2, z+1/2'
'-x, -z+1/2, y+1/2'
'-z, -y+1/2, x+1/2'
'x, -y+1/2, z+1/2'
'z, -y+1/2, -x+1/2'
'-z, -x+1/2, -y+1/2'
'-y, -z+1/2, -x+1/2'
'y, z+1/2, -x+1/2'
'-z, x+1/2, y+1/2'
'y, -z+1/2, x+1/2'
'z, x+1/2, -y+1/2'
'z, -x+1/2, y+1/2'
'-y, z+1/2, x+1/2'
'-y, -x+1/2, z+1/2'
'y, x+1/2, z+1/2'
'x, -z+1/2, -y+1/2'
'x, z+1/2, y+1/2'
'-z, y+1/2, -x+1/2'
'z, y+1/2, x+1/2'
'-x+1/2, -y, -z+1/2'
'y+1/2, -x, -z+1/2'
'x+1/2, y, -z+1/2'
'-y+1/2, x, -z+1/2'
'-x+1/2, z, -y+1/2'
'-x+1/2, y, z+1/2'
'-x+1/2, -z, y+1/2'
'-z+1/2, -y, x+1/2'
'x+1/2, -y, z+1/2'
'z+1/2, -y, -x+1/2'
'-z+1/2, -x, -y+1/2'
'-y+1/2, -z, -x+1/2'
'y+1/2, z, -x+1/2'
'-z+1/2, x, y+1/2'
'y+1/2, -z, x+1/2'
'z+1/2, x, -y+1/2'
'z+1/2, -x, y+1/2'
'-y+1/2, z, x+1/2'
'-y+1/2, -x, z+1/2'
'y+1/2, x, z+1/2'
'x+1/2, -z, -y+1/2'
'x+1/2, z, y+1/2'
'-z+1/2, y, -x+1/2'
'z+1/2, y, x+1/2'
'-x+1/2, -y+1/2, -z'
'y+1/2, -x+1/2, -z'
'x+1/2, y+1/2, -z'
'-y+1/2, x+1/2, -z'
'-x+1/2, z+1/2, -y'
'-x+1/2, y+1/2, z'
'-x+1/2, -z+1/2, y'
'-z+1/2, -y+1/2, x'
'x+1/2, -y+1/2, z'
'z+1/2, -y+1/2, -x'
'-z+1/2, -x+1/2, -y'
'-y+1/2, -z+1/2, -x'
'y+1/2, z+1/2, -x'
'-z+1/2, x+1/2, y'
'y+1/2, -z+1/2, x'
'z+1/2, x+1/2, -y'
'z+1/2, -x+1/2, y'
'-y+1/2, z+1/2, x'
'-y+1/2, -x+1/2, z'
'y+1/2, x+1/2, z'
'x+1/2, -z+1/2, -y'
'x+1/2, z+1/2, y'
'-z+1/2, y+1/2, -x'
'z+1/2, y+1/2, x'

loop_
_atom_site_label
_atom_site_type_symbol
_atom_site_fract_x
_atom_site_fract_y
_atom_site_fract_z
_atom_site_U_iso_or_equiv
_atom_site_adp_type
_atom_site_occupancy
_atom_site_symmetry_multiplicity
_atom_site_calc_flag
_atom_site_refinement_flags
_atom_site_disorder_assembly
_atom_site_disorder_group
Cu1 Cu 0.0000 0.174017(16) 0.174017(16) 0.0728(6) Uani 1 4 d S . .
Cu2 Cu 0.0000 0.130714(14) 0.130714(14) 0.0623(5) Uani 1 4 d S . .
S1 S 0.09690(14) 0.28630(11) 0.09690(14) 0.265(3) Uani 1 2 d SDU A 1
O1 O 0.03209(7) 0.19360(7) 0.14793(7) 0.0909(10) Uani 1 1 d U . .
O2 O 0.03207(6) 0.15640(6) 0.11165(6) 0.0735(8) Uani 1 1 d U . .
O3 O 0.0000 0.20904(9) 0.20904(9) 0.114(2) Uani 1 4 d SU . .
O4 O 0.0000 0.09436(9) 0.09436(9) 0.100(2) Uani 1 4 d SU . .
O5 O 0.0733(2) 0.3019(3) 0.0733(2) 0.296(7) Uani 1 2 d SDU A 1
O6 O 0.0864(3) 0.2952(2) 0.1281(2) 0.331(5) Uani 1 1 d DU A 1
N1 N 0.1617(3) 0.3383(3) 0.1243(3) 0.311(10) Uani 1 2 d SDU . .
H1A H 0.1727 0.3510 0.1126 0.374 Uiso 0.25 1 calc PR . .
H1B H 0.1566 0.3198 0.1172 0.374 Uiso 0.25 1 calc PR . .
C1 C 0.04140(10) 0.18125(10) 0.12384(11) 0.0790(12) Uani 1 1 d U . .
C2 C 0.06632(12) 0.19841(11) 0.10600(12) 0.0966(15) Uani 1 1 d U . .
C3 C 0.07197(14) 0.22908(14) 0.11169(16) 0.139(2) Uani 1 1 d U A .
H3 H 0.0613 0.2393 0.1281 0.166 Uiso 1 1 calc R . .
C4 C 0.09351(19) 0.2458(2) 0.09351(19) 0.161(3) Uani 1 2 d SU . .
C5 C 0.08197(10) 0.18439(15) 0.08197(10) 0.0846(17) Uani 1 2 d SU . .
H5 H 0.0759 0.1641 0.0759 0.101 Uiso 1 2 calc SR . .
C6 C 0.1529(5) 0.3471(5) 0.1529(5) 0.246(12) Uani 1 6 d SDU . .

loop_
_atom_site_aniso_label
_atom_site_aniso_U_11
_atom_site_aniso_U_22
_atom_site_aniso_U_33
_atom_site_aniso_U_23
_atom_site_aniso_U_13
_atom_site_aniso_U_12
Cu1 0.0740(8) 0.0722(7) 0.0722(7) -0.0313(6) 0.000 0.000
Cu2 0.0625(8) 0.0622(6) 0.0622(6) -0.0221(5) 0.000 0.000
S1 0.315(4) 0.166(3) 0.315(4) -0.117(3) 0.173(5) -0.117(3)
O1 0.094(2) 0.0848(19) 0.094(2) -0.0463(17) 0.0232(16) -0.0164(15)
O2 0.0694(16) 0.0751(17) 0.0762(17) -0.0250(14) 0.0122(12) -0.0108(13)
O3 0.135(6) 0.104(3) 0.104(3) -0.056(4) 0.000 0.000
O4 0.085(4) 0.108(3) 0.108(3) -0.049(4) 0.000 0.000
O5 0.319(9) 0.248(11) 0.319(9) -0.050(7) 0.021(12) -0.050(7)
O6 0.370(10) 0.265(8) 0.359(10) -0.129(8) 0.102(9) -0.122(8)
N1 0.304(10) 0.304(10) 0.327(15) -0.238(12) 0.238(12) -0.180(12)
C1 0.071(3) 0.079(3) 0.087(3) -0.037(2) 0.012(2) -0.014(2)
C2 0.107(3) 0.075(3) 0.108(3) -0.046(2) 0.027(3) -0.026(2)
C3 0.150(4) 0.119(4) 0.146(4) -0.056(4) 0.052(4) -0.034(4)
C4 0.177(5) 0.131(6) 0.177(5) -0.064(4) 0.081(6) -0.064(4)
C5 0.088(2) 0.079(4) 0.088(2) -0.022(2) 0.005(3) -0.022(2)
C6 0.246(12) 0.246(12) 0.246(12) -0.128(14) 0.128(14) -0.128(14)

loop_
_atom_type_symbol
_atom_type_description
_atom_type_scat_dispersion_real
_atom_type_scat_dispersion_imag
_atom_type_scat_source
C C 0.0181 0.0091 'International Tables Vol C Tables 4.2.6.8 and 6.1.1.4'
H H 0.0000 0.0000 'International Tables Vol C Tables 4.2.6.8 and 6.1.1.4'
N N 0.0311 0.0180 'International Tables Vol C Tables 4.2.6.8 and 6.1.1.4'
O O 0.0492 0.0322 'International Tables Vol C Tables 4.2.6.8 and 6.1.1.4'
S S 0.3331 0.5567 'International Tables Vol C Tables 4.2.6.8 and 6.1.1.4'
Cu Cu -1.9646 0.5888 'International Tables Vol C Tables 4.2.6.8 and 6.1.1.4'
Na Na 0.1353 0.1239 'International Tables Vol C Tables 4.2.6.8 and 6.1.1.4'

loop_
_geom_angle_atom_site_label_1
_geom_angle_atom_site_label_2
_geom_angle_atom_site_label_3
_geom_angle
_geom_angle_site_symmetry_1
_geom_angle_site_symmetry_3
O1 Cu1 O1 89.06(19) 102 .
O1 Cu1 O1 89.8(2) 102 21
O1 Cu1 O1 168.47(16) . 21
O1 Cu1 O1 168.47(16) 102 118
O1 Cu1 O1 89.8(2) . 118
O1 Cu1 O1 89.06(19) 21 118
O1 Cu1 O3 95.77(8) 102 .
O1 Cu1 O3 95.77(8) . .
O1 Cu1 O3 95.77(8) 21 .
O1 Cu1 O3 95.77(8) 118 .
O1 Cu1 Cu2 84.23(8) 102 .
O1 Cu1 Cu2 84.23(8) . .
O1 Cu1 Cu2 84.23(8) 21 .
O1 Cu1 Cu2 84.23(8) 118 .
O3 Cu1 Cu2 180.00(15) . .
O2 Cu2 O2 90.14(17) 102 .
O2 Cu2 O2 88.63(17) 102 21
O2 Cu2 O2 168.12(15) . 21
O2 Cu2 O2 168.12(15) 102 118
O2 Cu2 O2 88.63(17) . 118
O2 Cu2 O2 90.14(17) 21 118
O2 Cu2 O4 95.94(7) 102 .
O2 Cu2 O4 95.94(7) . .
O2 Cu2 O4 95.94(7) 21 .
O2 Cu2 O4 95.94(7) 118 .
O2 Cu2 Cu1 84.06(7) 102 .
O2 Cu2 Cu1 84.06(7) . .
O2 Cu2 Cu1 84.06(7) 21 .
O2 Cu2 Cu1 84.06(7) 118 .
O4 Cu2 Cu1 180.00(15) . .
O6 S1 O6 119.6(9) 120 .
O6 S1 O5 106.2(7) 120 .
O6 S1 O5 106.2(7) . .
O6 S1 C4 108.1(5) 120 .
O6 S1 C4 108.1(5) . .
O5 S1 C4 108.3(8) . .
C1 O1 Cu1 121.6(3) . .
C1 O2 Cu2 122.2(3) . .
C6 N1 H1A 120.0 . .
C6 N1 H1B 120.0 . .
H1A N1 H1B 120.0 . .
O1 C1 O2 127.9(4) . .
O1 C1 C2 116.6(3) . .
O2 C1 C2 115.5(3) . .
C3 C2 C5 118.2(5) . .
C3 C2 C1 120.5(4) . .
C5 C2 C1 121.0(4) . .
C2 C3 C4 120.7(6) . .
C2 C3 H3 119.6 . .
C4 C3 H3 119.6 . .
C3 C4 C3 118.0(9) . 120
C3 C4 S1 121.0(4) . .
C3 C4 S1 121.0(4) 120 .
C2 C5 C2 123.0(6) 120 .
C2 C5 H5 118.5 120 .
C2 C5 H5 118.5 . .
N1 C6 N1 116.1(12) 85 .
N1 C6 N1 116.1(12) 85 38
N1 C6 N1 116.1(12) . 38

loop_
_geom_bond_atom_site_label_1
_geom_bond_atom_site_label_2
_geom_bond_distance
_geom_bond_site_symmetry_2
Cu1 O1 1.968(3) 102
Cu1 O1 1.968(3) .
Cu1 O1 1.968(3) 21
Cu1 O1 1.968(3) 118
Cu1 O3 2.131(5) .
Cu1 Cu2 2.6346(13) .
Cu2 O2 1.949(2) 102
Cu2 O2 1.949(2) .
Cu2 O2 1.949(2) 21
Cu2 O2 1.949(2) 118
Cu2 O4 2.212(5) .
S1 O6 1.466(9) 120
S1 O6 1.466(9) .
S1 O5 1.588(13) .
S1 C4 1.754(11) .
O1 C1 1.232(5) .
O2 C1 1.257(4) .
N1 C6 1.343(10) .
N1 H1A 0.8800 .
N1 H1B 0.8800 .
C1 C2 1.511(6) .
C2 C3 1.364(6) .
C2 C5 1.373(5) .
C3 C4 1.410(8) .
C3 H3 0.9500 .
C4 C3 1.410(8) 120
C5 C2 1.373(5) 120
C5 H5 0.9500 .
C6 N1 1.343(10) 85
C6 N1 1.343(10) 38
